data_4103144
loop_
_publ_author_name
'Eric G. Klauber'
'Chandra Kanta De'
'Tejas K. Shah'
'Daniel Seidel'

_publ_section_title
;
 Merging Nucleophilic and Hydrogen Bonding Catalysis: An Anion Binding
 Approach to the Kinetic Resolution of Propargylic Amines
;
_journal_name_full 'Journal of the American Chemical Society'
_journal_page_first 13624
_journal_page_last 13626
_journal_paper_doi 10.1021/ja105337h
_journal_volume 132
_journal_year 2010
_chemical_absolute_configuration ad
_chemical_formula_moiety 'C17 H14 Cl N O'
_chemical_formula_sum 'C17 H14 Cl N O'
_chemical_formula_weight 283.74
_space_group_IT_number 4
_symmetry_cell_setting monoclinic
_symmetry_space_group_name_Hall 'P 2yb'
_symmetry_space_group_name_H-M 'P 1 21 1'
_atom_sites_solution_hydrogens geom
_atom_sites_solution_primary direct
_atom_sites_solution_secondary difmap
_audit_creation_method SHELXL-97
_cell_angle_alpha 90.00
_cell_angle_beta 94.265(1)
_cell_angle_gamma 90.00
_cell_formula_units_Z 2
_cell_length_a 4.9747(3)
_cell_length_b 9.0028(6)
_cell_length_c 16.3273(11)
_cell_measurement_reflns_used 6004
_cell_measurement_temperature 100(2)
_cell_measurement_theta_max 31.96
_cell_measurement_theta_min 2.26
_cell_volume 729.21(8)
_computing_cell_refinement 'Bruker SAINT'
_computing_data_collection 'Bruker APEX2'
_computing_data_reduction 'Bruker SAINT'
_computing_molecular_graphics 'Bruker SHELXTL'
_computing_publication_material 'Bruker SHELXTL'
_computing_structure_refinement 'SHELXL-97 (Sheldrick, 2008)'
_computing_structure_solution 'SHELXS-97 (Sheldrick, 2008)'
_diffrn_ambient_temperature 100(2)
_diffrn_measured_fraction_theta_full 0.990
_diffrn_measured_fraction_theta_max 0.990
_diffrn_measurement_device_type 'Bruker APEX-II CCD'
_diffrn_measurement_method '\f and \w scans'
_diffrn_radiation_monochromator graphite
_diffrn_radiation_source 'fine-focus sealed tube'
_diffrn_radiation_type MoK\a
_diffrn_radiation_wavelength 0.71073
_diffrn_reflns_av_R_equivalents 0.0196
_diffrn_reflns_av_sigmaI/netI 0.0321
_diffrn_reflns_limit_h_max 7
_diffrn_reflns_limit_h_min -7
_diffrn_reflns_limit_k_max 13
_diffrn_reflns_limit_k_min -13
_diffrn_reflns_limit_l_max 24
_diffrn_reflns_limit_l_min -24
_diffrn_reflns_number 9429
_diffrn_reflns_theta_full 32.03
_diffrn_reflns_theta_max 32.03
_diffrn_reflns_theta_min 2.50
_exptl_absorpt_coefficient_mu 0.256
_exptl_absorpt_correction_T_max 0.9924
_exptl_absorpt_correction_T_min 0.9202
_exptl_absorpt_correction_type multi-scan
_exptl_absorpt_process_details 'Bruker SAINT (SADABS)'
_exptl_crystal_colour colourless
_exptl_crystal_density_diffrn 1.292
_exptl_crystal_density_method 'not measured'
_exptl_crystal_description rod
_exptl_crystal_F_000 296
_exptl_crystal_size_max 0.33
_exptl_crystal_size_mid 0.16
_exptl_crystal_size_min 0.03
_refine_diff_density_max 0.390
_refine_diff_density_min -0.179
_refine_diff_density_rms 0.055
_refine_ls_abs_structure_details 'Flack H D (1983), Acta Cryst. A39, 876-881'
_refine_ls_abs_structure_Flack 0.08(5)
_refine_ls_extinction_method none
_refine_ls_goodness_of_fit_ref 1.007
_refine_ls_hydrogen_treatment mixed
_refine_ls_matrix_type full
_refine_ls_number_parameters 186
_refine_ls_number_reflns 4717
_refine_ls_number_restraints 1
_refine_ls_restrained_S_all 1.006
_refine_ls_R_factor_all 0.0440
_refine_ls_R_factor_gt 0.0407
_refine_ls_shift/su_max 0.001
_refine_ls_shift/su_mean 0.000
_refine_ls_structure_factor_coef Fsqd
_refine_ls_weighting_details 'calc w=1/[\s^2^(Fo^2^)+(0.0450P)^2^+0.2000P] where P=(Fo^2^+2Fc^2^)/3'
_refine_ls_weighting_scheme calc
_refine_ls_wR_factor_gt 0.0909
_refine_ls_wR_factor_ref 0.0927
_reflns_number_gt 4444
_reflns_number_total 4717
_reflns_threshold_expression >2sigma(I)
_cod_data_source_file ja105337h_si_002.cif
_cod_data_source_block egk_4-cl
_cod_database_code 4103144

loop_
_symmetry_equiv_pos_as_xyz
'x, y, z'
'-x, y+1/2, -z'

loop_
_atom_site_label
_atom_site_type_symbol
_atom_site_fract_x
_atom_site_fract_y
_atom_site_fract_z
_atom_site_U_iso_or_equiv
_atom_site_adp_type
_atom_site_occupancy
_atom_site_symmetry_multiplicity
_atom_site_calc_flag
_atom_site_refinement_flags
Cl1 Cl -0.09977(8) 0.34813(5) 0.72465(2) 0.02951(10) Uani 1 1 d .
N1 N 0.6408(2) 0.42178(14) 0.22154(7) 0.0171(2) Uani 1 1 d .
H1N H 0.485(5) 0.442(2) 0.2084(13) 0.029(5) Uiso 1 1 d .
O1 O 1.0691(2) 0.42661(13) 0.18316(7) 0.0207(2) Uani 1 1 d .
C1 C 0.6870(3) 0.29005(16) 0.27323(9) 0.0198(3) Uani 1 1 d .
H1 H 0.8847 0.2817 0.2888 0.024 Uiso 1 1 calc R
C2 C 0.5456(3) 0.30682(17) 0.34894(9) 0.0210(3) Uani 1 1 d .
C3 C 0.4319(3) 0.31514(17) 0.41067(9) 0.0215(3) Uani 1 1 d .
C4 C 0.5955(4) 0.14985(19) 0.22624(11) 0.0288(3) Uani 1 1 d .
H4A H 0.6968 0.1398 0.1773 0.043 Uiso 1 1 calc R
H4B H 0.4025 0.1570 0.2097 0.043 Uiso 1 1 calc R
H4C H 0.6284 0.0628 0.2617 0.043 Uiso 1 1 calc R
C5 C 0.8369(3) 0.47625(15) 0.17748(8) 0.0145(2) Uani 1 1 d .
C6 C 0.7558(3) 0.59987(15) 0.11974(8) 0.0146(2) Uani 1 1 d .
C7 C 0.5483(3) 0.69819(16) 0.13473(9) 0.0198(3) Uani 1 1 d .
H7 H 0.4545 0.6882 0.1830 0.024 Uiso 1 1 calc R
C8 C 0.4789(3) 0.81095(17) 0.07869(11) 0.0266(3) Uani 1 1 d .
H8 H 0.3406 0.8795 0.0895 0.032 Uiso 1 1 calc R
C9 C 0.6112(3) 0.82340(19) 0.00727(11) 0.0284(3) Uani 1 1 d .
H9 H 0.5614 0.8994 -0.0313 0.034 Uiso 1 1 calc R
C10 C 0.8164(3) 0.7250(2) -0.00811(10) 0.0272(3) Uani 1 1 d .
H10 H 0.9057 0.7330 -0.0574 0.033 Uiso 1 1 calc R
C11 C 0.8908(3) 0.61496(16) 0.04861(9) 0.0202(3) Uani 1 1 d .
H11 H 1.0348 0.5496 0.0388 0.024 Uiso 1 1 calc R
C12 C 0.3018(3) 0.32409(15) 0.48652(8) 0.0179(3) Uani 1 1 d .
C13 C 0.1001(3) 0.42838(18) 0.49682(10) 0.0229(3) Uani 1 1 d .
H13 H 0.0463 0.4943 0.4532 0.028 Uiso 1 1 calc R
C14 C -0.0228(3) 0.43677(19) 0.57017(10) 0.0238(3) Uani 1 1 d .
H14 H -0.1591 0.5086 0.5773 0.029 Uiso 1 1 calc R
C15 C 0.0560(3) 0.33882(19) 0.63304(8) 0.0204(3) Uani 1 1 d .
C16 C 0.2548(3) 0.23350(17) 0.62420(9) 0.0211(3) Uani 1 1 d .
H16 H 0.3057 0.1669 0.6677 0.025 Uiso 1 1 calc R
C17 C 0.3777(3) 0.22674(17) 0.55132(9) 0.0206(3) Uani 1 1 d .
H17 H 0.5153 0.1554 0.5449 0.025 Uiso 1 1 calc R

loop_
_atom_site_aniso_label
_atom_site_aniso_U_11
_atom_site_aniso_U_22
_atom_site_aniso_U_33
_atom_site_aniso_U_23
_atom_site_aniso_U_13
_atom_site_aniso_U_12
Cl1 0.02565(17) 0.0419(2) 0.02194(15) 0.00139(17) 0.00823(12) -0.00457(17)
N1 0.0095(5) 0.0222(6) 0.0197(6) 0.0051(5) 0.0014(4) 0.0024(4)
O1 0.0115(4) 0.0248(5) 0.0260(5) 0.0045(4) 0.0025(4) 0.0026(4)
C1 0.0161(6) 0.0240(7) 0.0196(6) 0.0071(5) 0.0031(5) 0.0039(5)
C2 0.0167(6) 0.0243(7) 0.0214(6) 0.0064(5) -0.0014(5) -0.0013(5)
C3 0.0192(6) 0.0236(7) 0.0211(6) 0.0053(5) -0.0012(5) -0.0022(5)
C4 0.0356(9) 0.0224(7) 0.0291(8) 0.0022(6) 0.0076(6) 0.0037(6)
C5 0.0120(6) 0.0162(6) 0.0151(6) -0.0015(4) 0.0006(4) -0.0005(4)
C6 0.0115(5) 0.0160(6) 0.0160(6) -0.0007(5) -0.0002(4) -0.0014(4)
C7 0.0165(6) 0.0195(6) 0.0236(7) 0.0006(5) 0.0022(5) 0.0031(5)
C8 0.0187(7) 0.0222(7) 0.0384(9) 0.0058(6) -0.0017(6) 0.0030(5)
C9 0.0218(7) 0.0269(8) 0.0355(8) 0.0139(7) -0.0053(6) -0.0028(6)
C10 0.0238(7) 0.0345(8) 0.0236(7) 0.0099(7) 0.0033(6) -0.0042(6)
C11 0.0168(6) 0.0226(7) 0.0217(7) 0.0015(5) 0.0044(5) -0.0017(5)
C12 0.0171(6) 0.0190(6) 0.0173(5) 0.0021(5) -0.0001(4) -0.0032(5)
C13 0.0191(6) 0.0255(7) 0.0242(7) 0.0088(6) 0.0022(5) 0.0007(6)
C14 0.0187(7) 0.0265(7) 0.0269(7) 0.0039(6) 0.0048(5) 0.0014(6)
C15 0.0189(6) 0.0243(7) 0.0182(5) 0.0006(6) 0.0034(4) -0.0062(6)
C16 0.0229(7) 0.0222(7) 0.0180(6) 0.0037(5) -0.0005(5) -0.0028(5)
C17 0.0224(7) 0.0193(6) 0.0197(6) 0.0011(5) -0.0003(5) 0.0003(5)

loop_
_atom_type_symbol
_atom_type_description
_atom_type_scat_dispersion_real
_atom_type_scat_dispersion_imag
_atom_type_scat_source
C C 0.0033 0.0016 'International Tables Vol C Tables 4.2.6.8 and 6.1.1.4'
H H 0.0000 0.0000 'International Tables Vol C Tables 4.2.6.8 and 6.1.1.4'
N N 0.0061 0.0033 'International Tables Vol C Tables 4.2.6.8 and 6.1.1.4'
O O 0.0106 0.0060 'International Tables Vol C Tables 4.2.6.8 and 6.1.1.4'
Cl Cl 0.1484 0.1585 'International Tables Vol C Tables 4.2.6.8 and 6.1.1.4'

loop_
_geom_angle_atom_site_label_1
_geom_angle_atom_site_label_2
_geom_angle_atom_site_label_3
_geom_angle
C5 N1 C1 120.93(12)
C5 N1 H1N 119.8(16)
C1 N1 H1N 116.0(16)
N1 C1 C2 109.63(12)
N1 C1 C4 110.57(12)
C2 C1 C4 111.23(13)
N1 C1 H1 108.4
C2 C1 H1 108.4
C4 C1 H1 108.4
C3 C2 C1 177.70(15)
C2 C3 C12 178.37(16)
C1 C4 H4A 109.5
C1 C4 H4B 109.5
H4A C4 H4B 109.5
C1 C4 H4C 109.5
H4A C4 H4C 109.5
H4B C4 H4C 109.5
O1 C5 N1 122.58(13)
O1 C5 C6 121.57(12)
N1 C5 C6 115.84(12)
C11 C6 C7 119.62(13)
C11 C6 C5 118.35(12)
C7 C6 C5 122.02(12)
C8 C7 C6 119.83(14)
C8 C7 H7 120.1
C6 C7 H7 120.1
C9 C8 C7 120.13(14)
C9 C8 H8 119.9
C7 C8 H8 119.9
C8 C9 C10 120.15(14)
C8 C9 H9 119.9
C10 C9 H9 119.9
C11 C10 C9 119.88(15)
C11 C10 H10 120.1
C9 C10 H10 120.1
C10 C11 C6 120.36(14)
C10 C11 H11 119.8
C6 C11 H11 119.8
C13 C12 C17 119.04(13)
C13 C12 C3 120.97(13)
C17 C12 C3 119.98(13)
C14 C13 C12 120.58(14)
C14 C13 H13 119.7
C12 C13 H13 119.7
C13 C14 C15 119.07(14)
C13 C14 H14 120.5
C15 C14 H14 120.5
C16 C15 C14 121.50(13)
C16 C15 Cl1 119.37(11)
C14 C15 Cl1 119.14(12)
C17 C16 C15 119.08(13)
C17 C16 H16 120.5
C15 C16 H16 120.5
C16 C17 C12 120.73(14)
C16 C17 H17 119.6
C12 C17 H17 119.6

loop_
_geom_bond_atom_site_label_1
_geom_bond_atom_site_label_2
_geom_bond_distance
Cl1 C15 1.7369(13)
N1 C5 1.3467(17)
N1 C1 1.4638(18)
N1 H1N 0.81(2)
O1 C5 1.2359(16)
C1 C2 1.475(2)
C1 C4 1.529(2)
C1 H1 1.0000
C2 C3 1.194(2)
C3 C12 1.4417(19)
C4 H4A 0.9800
C4 H4B 0.9800
C4 H4C 0.9800
C5 C6 1.4946(18)
C6 C11 1.3908(19)
C6 C7 1.3953(19)
C7 C8 1.393(2)
C7 H7 0.9500
C8 C9 1.385(2)
C8 H8 0.9500
C9 C10 1.389(2)
C9 H9 0.9500
C10 C11 1.387(2)
C10 H10 0.9500
C11 H11 0.9500
C12 C13 1.394(2)
C12 C17 1.4037(19)
C13 C14 1.387(2)
C13 H13 0.9500
C14 C15 1.388(2)
C14 H14 0.9500
C15 C16 1.385(2)
C16 C17 1.379(2)
C16 H16 0.9500
C17 H17 0.9500

loop_
_geom_hbond_atom_site_label_D
_geom_hbond_atom_site_label_H
_geom_hbond_atom_site_label_A
_geom_hbond_distance_DH
_geom_hbond_distance_HA
_geom_hbond_distance_DA
_geom_hbond_angle_DHA
_geom_hbond_site_symmetry_A
N1 H1N O1 0.81(2) 2.08(2) 2.8665(16) 163(2) 1_455

loop_
_geom_torsion_atom_site_label_1
_geom_torsion_atom_site_label_2
_geom_torsion_atom_site_label_3
_geom_torsion_atom_site_label_4
_geom_torsion
C5 N1 C1 C2 143.24(13)
C5 N1 C1 C4 -93.76(16)
C1 N1 C5 O1 -6.0(2)
C1 N1 C5 C6 173.10(12)
O1 C5 C6 C11 28.70(19)
N1 C5 C6 C11 -150.38(13)
O1 C5 C6 C7 -152.10(14)
N1 C5 C6 C7 28.82(19)
C11 C6 C7 C8 -0.3(2)
C5 C6 C7 C8 -179.51(13)
C6 C7 C8 C9 1.5(2)
C7 C8 C9 C10 -1.0(2)
C8 C9 C10 C11 -0.7(2)
C9 C10 C11 C6 1.9(2)
C7 C6 C11 C10 -1.4(2)
C5 C6 C11 C10 177.84(14)
C17 C12 C13 C14 0.4(2)
C3 C12 C13 C14 -179.62(14)
C12 C13 C14 C15 -0.6(2)
C13 C14 C15 C16 0.2(2)
C13 C14 C15 Cl1 -179.47(12)
C14 C15 C16 C17 0.4(2)
Cl1 C15 C16 C17 -179.97(12)
C15 C16 C17 C12 -0.5(2)
C13 C12 C17 C16 0.1(2)
C3 C12 C17 C16 -179.80(13)
